data_8105967
loop_
_publ_author_name
'Li, Kai-Hui'
'Zhang, Peng'

_publ_section_title
;
 Crystal structure of
 poly[(\m2-2-(1H-1,2,4-triazol-1-yl)benzoato-\k4O:O&#x2032;:N:N&#x2032;)silver(I)]
 monohydrate, C9H8AgO3N3
;
_journal_issue 6
_journal_name_full 'Zeitschrift f\"ur Kristallographie - New Crystal Structures'
_journal_page_first 1167
_journal_page_last 1168
_journal_paper_doi 10.1515/ncrs-2019-0304
_journal_volume 234
_journal_year 2019
_chemical_formula_moiety 'C9 H6 Ag N3 O2, H2 O'
_chemical_formula_sum 'C9 H8 Ag N3 O3'
_chemical_formula_weight 314.05
_space_group_crystal_system monoclinic
_space_group_IT_number 14
_space_group_name_Hall '-P 2yn'
_space_group_name_H-M_alt 'P 1 21/n 1'
_atom_sites_solution_hydrogens mixed
_atom_sites_solution_primary dual
_cell_angle_alpha 90
_cell_angle_beta 92.040(4)
_cell_angle_gamma 90
_cell_formula_units_Z 4
_cell_length_a 6.5358(3)
_cell_length_b 6.0583(4)
_cell_length_c 24.9951(11)
_cell_measurement_reflns_used 2716
_cell_measurement_temperature 288.74(10)
_cell_measurement_theta_max 27.2760
_cell_measurement_theta_min 3.7290
_cell_volume 989.07(9)
_computing_cell_refinement 'CrysAlisPro 1.171.38.41r (Rigaku OD, 2015)'
_computing_data_collection 'CrysAlisPro 1.171.38.41r (Rigaku OD, 2015)'
_computing_data_reduction 'CrysAlisPro 1.171.38.41r (Rigaku OD, 2015)'
_computing_molecular_graphics 'Olex2 (Dolomanov et al., 2009)'
_computing_publication_material 'Olex2 (Dolomanov et al., 2009)'
_computing_structure_refinement 'ShelXL (Sheldrick, 2015)'
_computing_structure_solution 'ShelXT (Sheldrick, 2015)'
_diffrn_ambient_environment air
_diffrn_ambient_temperature 288.74(10)
_diffrn_detector 'CCD plate'
_diffrn_detector_area_resol_mean 8.0584
_diffrn_detector_type EosS2
_diffrn_measured_fraction_theta_full 0.9963
_diffrn_measured_fraction_theta_max 0.8533
_diffrn_measurement_details
;
List of Runs (angles in degrees, time in seconds):

  # Type    Start    End  Width  t~exp~   \w     \q     \k     \f   Frames
--------------------------------------------------------------------------
  1  \w    -20.00  26.00   1.00    1.68    --  -12.53 -99.00 120.00   46
  2  \w    -20.00  53.00   1.00    1.68    --   13.55 -99.00 -30.00   73
  3  \w     -3.00  81.00   1.00    1.68    --   13.55  57.00 -90.00   84
  4  \w    -54.00  30.00   1.00    1.68    --   13.55 -57.00-180.00   84
;
_diffrn_measurement_device 'four-circle diffractometer'
_diffrn_measurement_device_type 'SuperNova, Single source at offset, EosS2'
_diffrn_measurement_method '\w scans'
_diffrn_orient_matrix_type 'CrysAlisPro convention (1999,Acta A55,543-557)'
_diffrn_orient_matrix_UB_11 0.0323252000
_diffrn_orient_matrix_UB_12 -0.0286382000
_diffrn_orient_matrix_UB_13 0.0264968000
_diffrn_orient_matrix_UB_21 0.0049413000
_diffrn_orient_matrix_UB_22 -0.1125683000
_diffrn_orient_matrix_UB_23 -0.0075925000
_diffrn_orient_matrix_UB_31 0.1035956000
_diffrn_orient_matrix_UB_32 0.0143003000
_diffrn_orient_matrix_UB_33 -0.0068317000
_diffrn_radiation_monochromator mirror
_diffrn_radiation_probe x-ray
_diffrn_radiation_type 'Mo K\a'
_diffrn_radiation_wavelength 0.71073
_diffrn_reflns_av_R_equivalents 0.0324
_diffrn_reflns_av_unetI/netI 0.0397
_diffrn_reflns_Laue_measured_fraction_full 0.979
_diffrn_reflns_Laue_measured_fraction_max 0.979
_diffrn_reflns_limit_h_max 7
_diffrn_reflns_limit_h_min -7
_diffrn_reflns_limit_k_max 7
_diffrn_reflns_limit_k_min -7
_diffrn_reflns_limit_l_max 28
_diffrn_reflns_limit_l_min -29
_diffrn_reflns_number 5442
_diffrn_reflns_point_group_measured_fraction_full 0.979
_diffrn_reflns_point_group_measured_fraction_max 0.979
_diffrn_reflns_theta_full 25.500
_diffrn_reflns_theta_max 25.500
_diffrn_reflns_theta_min 3.460
_diffrn_source 'micro-focus sealed X-ray tube'
_diffrn_source_type 'SuperNova (Mo) X-ray Source'
_diffrn_standards_number 0
_exptl_absorpt_coefficient_mu 2.032
_exptl_absorpt_correction_T_max 1.00000
_exptl_absorpt_correction_T_min 0.88065
_exptl_absorpt_correction_type multi-scan
_exptl_absorpt_process_details
;
CrysAlisPro 1.171.38.41r (Rigaku Oxford Diffraction, 2015)
Empirical absorption correction using spherical harmonics,
 implemented in SCALE3 ABSPACK scaling algorithm.
;
_exptl_crystal_colour 'clear light colourless'
_exptl_crystal_colour_lustre clear
_exptl_crystal_colour_modifier light
_exptl_crystal_colour_primary colourless
_exptl_crystal_density_diffrn 2.109
_exptl_crystal_description block
_exptl_crystal_F_000 616
_exptl_crystal_size_max 0.32
_exptl_crystal_size_mid 0.24
_exptl_crystal_size_min 0.15
_refine_diff_density_max 0.436
_refine_diff_density_min -0.567
_refine_diff_density_rms 0.089
_refine_ls_extinction_coef .
_refine_ls_extinction_method none
_refine_ls_goodness_of_fit_ref 1.066
_refine_ls_hydrogen_treatment constr
_refine_ls_matrix_type full
_refine_ls_number_parameters 148
_refine_ls_number_reflns 1806
_refine_ls_number_restraints 0
_refine_ls_restrained_S_all 1.066
_refine_ls_R_factor_all 0.0367
_refine_ls_R_factor_gt 0.0297
_refine_ls_shift/su_max 0.001
_refine_ls_shift/su_mean 0.000
_refine_ls_structure_factor_coef Fsqd
_refine_ls_weighting_details 'w=1/[\s^2^(Fo^2^)+(0.0180P)^2^+0.1740P] where P=(Fo^2^+2Fc^2^)/3'
_refine_ls_weighting_scheme calc
_refine_ls_wR_factor_gt 0.0521
_refine_ls_wR_factor_ref 0.0552
_reflns_Friedel_coverage 0.000
_reflns_Friedel_fraction_full .
_reflns_Friedel_fraction_max .
_reflns_number_gt 1582
_reflns_number_total 1806
_reflns_threshold_expression 'I > 2\s(I)'
_cod_data_source_file suppl_ncrs-2019-0304_suppl.cif
_cod_data_source_block exp_200
_cod_original_cell_volume 989.08(8)
_cod_database_code 8105967
_shelx_space_group_comment
;
The symmetry employed for this shelxl refinement is uniquely defined
by the following loop, which should always be used as a source of
symmetry information in preference to the above space-group names.
They are only intended as comments.
;
_shelx_estimated_absorpt_t_max 0.750
_shelx_estimated_absorpt_t_min 0.562
_reflns_odcompleteness_completeness 99.63
_reflns_odcompleteness_iscentric 1
_reflns_odcompleteness_theta 24.66
_olex2_refinement_description
;
1. Fixed Uiso
 At 1.2 times of:
  All C(H) groups
 At 1.5 times of:
  All O(H,H) groups
2.a Free rotating group:
 O3(H3A,H3B)
2.b Aromatic/amide H refined with riding coordinates:
 C3(H3), C4(H4), C5(H5), C6(H6), C8(H8), C9(H9)
;
_shelx_shelxl_version_number 2014/7
_olex2_date_sample_data_collection 2016-11-28
_olex2_submission_special_instructions 'No special instructions were received'
_oxdiff_exptl_absorpt_empirical_details
;
Empirical correction (ABSPACK) includes:
- Absorption correction using spherical harmonics
- Frame scaling
;
_oxdiff_exptl_absorpt_empirical_full_max 1.124
_oxdiff_exptl_absorpt_empirical_full_min 0.867

loop_
_space_group_symop_operation_xyz
'x, y, z'
'-x+1/2, y+1/2, -z+1/2'
'-x, -y, -z'
'x-1/2, -y-1/2, z-1/2'

loop_
_atom_site_label
_atom_site_type_symbol
_atom_site_fract_x
_atom_site_fract_y
_atom_site_fract_z
_atom_site_U_iso_or_equiv
_atom_site_adp_type
_atom_site_occupancy
_atom_site_site_symmetry_order
_atom_site_calc_flag
_atom_site_refinement_flags_posn
_atom_site_refinement_flags_adp
_atom_site_refinement_flags_occupancy
_atom_site_disorder_assembly
_atom_site_disorder_group
Ag01 Ag 0.60056(3) 0.20502(5) 0.46975(2) 0.03152(12) Uani 1 1 d . . . . .
O1 O 0.3103(3) 0.7755(4) 0.43572(9) 0.0283(6) Uani 1 1 d . . . . .
O2 O 0.6309(3) 0.8557(4) 0.41562(10) 0.0361(6) Uani 1 1 d . . . . .
N1 N 0.1964(4) 0.3556(4) 0.40232(10) 0.0203(6) Uani 1 1 d . . . . .
N2 N 0.2703(4) 0.2966(4) 0.45192(10) 0.0220(6) Uani 1 1 d . . . . .
N3 N -0.0734(4) 0.2911(4) 0.44876(11) 0.0242(7) Uani 1 1 d . . . . .
C1 C 0.3264(4) 0.4104(5) 0.35913(12) 0.0212(7) Uani 1 1 d . . . . .
C2 C 0.4516(4) 0.5952(5) 0.36082(12) 0.0202(7) Uani 1 1 d . . . . .
C3 C 0.5654(5) 0.6344(6) 0.31565(13) 0.0292(8) Uani 1 1 d . . . . .
H3 H 0.6520 0.7561 0.3153 0.035 Uiso 1 1 calc R . . . .
C4 C 0.5534(5) 0.4978(6) 0.27136(13) 0.0348(9) Uani 1 1 d . . . . .
H4 H 0.6291 0.5304 0.2416 0.042 Uiso 1 1 calc R . . . .
C5 C 0.4306(5) 0.3147(6) 0.27120(14) 0.0377(10) Uani 1 1 d . . . . .
H5 H 0.4232 0.2221 0.2415 0.045 Uiso 1 1 calc R . . . .
C6 C 0.3178(5) 0.2689(6) 0.31557(14) 0.0319(9) Uani 1 1 d . . . . .
H6 H 0.2362 0.1432 0.3162 0.038 Uiso 1 1 calc R . . . .
C7 C 0.4643(5) 0.7539(5) 0.40774(13) 0.0238(8) Uani 1 1 d . . . . .
C8 C -0.0072(4) 0.3512(5) 0.40176(13) 0.0244(8) Uani 1 1 d . . . . .
H8 H -0.0914 0.3859 0.3722 0.029 Uiso 1 1 calc R . . . .
C9 C 0.1023(5) 0.2585(5) 0.47843(14) 0.0235(8) Uani 1 1 d . . . . .
H9 H 0.1042 0.2137 0.5140 0.028 Uiso 1 1 calc R . . . .
O3 O 0.9916(4) 0.8653(5) 0.36021(10) 0.0426(7) Uani 1 1 d . . . . .
H3A H 1.0883 0.8483 0.3835 0.064 Uiso 1 1 d G . . . .
H3B H 0.8774 0.8591 0.3754 0.064 Uiso 1 1 d G . . . .

loop_
_atom_site_aniso_label
_atom_site_aniso_U_11
_atom_site_aniso_U_22
_atom_site_aniso_U_33
_atom_site_aniso_U_23
_atom_site_aniso_U_13
_atom_site_aniso_U_12
Ag01 0.01611(16) 0.0498(2) 0.02877(18) -0.00328(14) 0.00241(11) -0.00205(12)
O1 0.0262(13) 0.0354(15) 0.0238(13) -0.0070(11) 0.0060(10) -0.0031(11)
O2 0.0241(13) 0.0443(16) 0.0400(15) -0.0154(13) 0.0029(11) -0.0121(12)
N1 0.0154(14) 0.0261(16) 0.0196(15) -0.0007(13) 0.0003(11) -0.0028(12)
N2 0.0180(14) 0.0268(16) 0.0213(15) 0.0046(12) 0.0018(12) -0.0002(12)
N3 0.0156(15) 0.0288(17) 0.0283(16) 0.0018(13) 0.0019(12) -0.0028(12)
C1 0.0182(17) 0.027(2) 0.0178(17) -0.0003(15) 0.0009(13) 0.0017(15)
C2 0.0143(16) 0.028(2) 0.0187(17) -0.0022(15) -0.0008(13) -0.0007(14)
C3 0.0238(19) 0.036(2) 0.028(2) 0.0021(17) 0.0045(15) -0.0097(16)
C4 0.031(2) 0.055(3) 0.0194(18) -0.0025(19) 0.0084(15) -0.0065(19)
C5 0.039(2) 0.050(3) 0.024(2) -0.0140(19) 0.0039(17) -0.004(2)
C6 0.030(2) 0.034(2) 0.032(2) -0.0074(17) 0.0038(16) -0.0070(16)
C7 0.026(2) 0.026(2) 0.0199(18) 0.0035(15) 0.0001(15) 0.0011(15)
C8 0.0158(17) 0.030(2) 0.0272(19) 0.0001(16) -0.0025(14) 0.0001(15)
C9 0.024(2) 0.023(2) 0.0240(19) 0.0027(15) 0.0078(15) -0.0008(14)
O3 0.0282(14) 0.0646(19) 0.0353(15) 0.0050(14) 0.0029(11) -0.0006(15)

loop_
_atom_type_symbol
_atom_type_description
_atom_type_scat_dispersion_real
_atom_type_scat_dispersion_imag
_atom_type_scat_source
C C 0.0033 0.0016 'International Tables Vol C Tables 4.2.6.8 and 6.1.1.4'
H H 0.0000 0.0000 'International Tables Vol C Tables 4.2.6.8 and 6.1.1.4'
Ag Ag -0.8971 1.1015 'International Tables Vol C Tables 4.2.6.8 and 6.1.1.4'
N N 0.0061 0.0033 'International Tables Vol C Tables 4.2.6.8 and 6.1.1.4'
O O 0.0106 0.0060 'International Tables Vol C Tables 4.2.6.8 and 6.1.1.4'

loop_
_geom_angle_atom_site_label_1
_geom_angle_atom_site_label_2
_geom_angle_atom_site_label_3
_geom_angle
_geom_angle_site_symmetry_1
_geom_angle_site_symmetry_3
O1 Ag01 Ag01 70.48(5) 3_666 3_656
O1 Ag01 O2 122.98(8) 3_666 1_545
O2 Ag01 Ag01 69.23(6) 1_545 3_656
N2 Ag01 Ag01 83.04(7) . 3_656
N2 Ag01 O1 112.12(8) . 3_666
N2 Ag01 O2 101.14(9) . 1_545
N2 Ag01 N3 142.70(10) . 1_655
N3 Ag01 Ag01 133.50(7) 1_655 3_656
N3 Ag01 O1 91.09(9) 1_655 3_666
N3 Ag01 O2 88.65(8) 1_655 1_545
C7 O1 Ag01 112.4(2) . 3_666
C7 O2 Ag01 114.2(2) . 1_565
N2 N1 C1 123.0(2) . .
C8 N1 N2 109.1(2) . .
C8 N1 C1 128.0(3) . .
N1 N2 Ag01 123.37(18) . .
C9 N2 Ag01 131.5(2) . .
C9 N2 N1 103.1(2) . .
C8 N3 Ag01 127.6(2) . 1_455
C8 N3 C9 103.2(3) . .
C9 N3 Ag01 128.4(2) . 1_455
C2 C1 N1 121.9(3) . .
C6 C1 N1 116.1(3) . .
C6 C1 C2 122.0(3) . .
C1 C2 C3 116.4(3) . .
C1 C2 C7 123.5(3) . .
C3 C2 C7 120.1(3) . .
C2 C3 H3 119.0 . .
C4 C3 C2 122.0(3) . .
C4 C3 H3 119.0 . .
C3 C4 H4 119.9 . .
C5 C4 C3 120.3(3) . .
C5 C4 H4 119.9 . .
C4 C5 H5 120.3 . .
C4 C5 C6 119.3(3) . .
C6 C5 H5 120.3 . .
C1 C6 H6 120.0 . .
C5 C6 C1 119.9(3) . .
C5 C6 H6 120.0 . .
O1 C7 O2 124.6(3) . .
O1 C7 C2 118.4(3) . .
O2 C7 C2 117.0(3) . .
N1 C8 H8 124.6 . .
N3 C8 N1 110.9(3) . .
N3 C8 H8 124.6 . .
N2 C9 N3 113.7(3) . .
N2 C9 H9 123.2 . .
N3 C9 H9 123.2 . .
H3A O3 H3B 109.5 . .

loop_
_geom_bond_atom_site_label_1
_geom_bond_atom_site_label_2
_geom_bond_distance
_geom_bond_site_symmetry_2
Ag01 Ag01 3.2137(6) 3_656
Ag01 O1 2.416(2) 3_666
Ag01 O2 2.523(2) 1_545
Ag01 N2 2.257(2) .
Ag01 N3 2.273(2) 1_655
O1 Ag01 2.416(2) 3_666
O1 C7 1.253(4) .
O2 Ag01 2.523(2) 1_565
O2 C7 1.261(4) .
N1 N2 1.362(3) .
N1 C1 1.436(4) .
N1 C8 1.330(3) .
N2 C9 1.323(4) .
N3 Ag01 2.273(2) 1_455
N3 C8 1.317(4) .
N3 C9 1.359(4) .
C1 C2 1.387(4) .
C1 C6 1.385(4) .
C2 C3 1.394(4) .
C2 C7 1.517(4) .
C3 H3 0.9300 .
C3 C4 1.382(4) .
C4 H4 0.9300 .
C4 C5 1.369(5) .
C5 H5 0.9300 .
C5 C6 1.382(5) .
C6 H6 0.9300 .
C8 H8 0.9300 .
C9 H9 0.9300 .
O3 H3A 0.8498 .
O3 H3B 0.8498 .

loop_
_geom_hbond_atom_site_label_D
_geom_hbond_atom_site_label_H
_geom_hbond_atom_site_label_A
_geom_hbond_distance_DH
_geom_hbond_distance_HA
_geom_hbond_distance_DA
_geom_hbond_angle_DHA
_geom_hbond_site_symmetry_A
O3 H3A O1 0.85 1.97 2.814(3) 174.0 1_655
O3 H3B O2 0.85 1.93 2.777(3) 174.8 .

loop_
_geom_torsion_atom_site_label_1
_geom_torsion_atom_site_label_2
_geom_torsion_atom_site_label_3
_geom_torsion_atom_site_label_4
_geom_torsion
_geom_torsion_site_symmetry_1
_geom_torsion_site_symmetry_2
_geom_torsion_site_symmetry_3
_geom_torsion_site_symmetry_4
Ag01 O1 C7 O2 -41.6(4) 3_666 . . .
Ag01 O1 C7 C2 138.7(2) 3_666 . . .
Ag01 O2 C7 O1 -21.1(4) 1_565 . . .
Ag01 O2 C7 C2 158.7(2) 1_565 . . .
Ag01 N2 C9 N3 -164.4(2) . . . .
Ag01 N3 C8 N1 -170.39(19) 1_455 . . .
Ag01 N3 C9 N2 170.5(2) 1_455 . . .
N1 N2 C9 N3 -0.4(3) . . . .
N1 C1 C2 C3 -177.9(3) . . . .
N1 C1 C2 C7 0.4(5) . . . .
N1 C1 C6 C5 177.0(3) . . . .
N2 N1 C1 C2 -65.7(4) . . . .
N2 N1 C1 C6 114.9(3) . . . .
N2 N1 C8 N3 -0.2(4) . . . .
C1 N1 N2 Ag01 -13.5(4) . . . .
C1 N1 N2 C9 -179.3(3) . . . .
C1 N1 C8 N3 179.4(3) . . . .
C1 C2 C3 C4 0.4(5) . . . .
C1 C2 C7 O1 -28.4(5) . . . .
C1 C2 C7 O2 151.8(3) . . . .
C2 C1 C6 C5 -2.5(5) . . . .
C2 C3 C4 C5 -1.4(5) . . . .
C3 C2 C7 O1 149.8(3) . . . .
C3 C2 C7 O2 -30.0(4) . . . .
C3 C4 C5 C6 0.5(5) . . . .
C4 C5 C6 C1 1.4(5) . . . .
C6 C1 C2 C3 1.5(5) . . . .
C6 C1 C2 C7 179.8(3) . . . .
C7 C2 C3 C4 -177.9(3) . . . .
C8 N1 N2 Ag01 166.1(2) . . . .
C8 N1 N2 C9 0.4(3) . . . .
C8 N1 C1 C2 114.8(4) . . . .
C8 N1 C1 C6 -64.7(4) . . . .
C8 N3 C9 N2 0.3(4) . . . .
C9 N3 C8 N1 0.0(3) . . . .
